data_7205629
loop_
_publ_author_name
'Le\'sniewska, Barbara'
'Danylyuk, Oksana'
'Suwinska, Kinga'
'Wojciechowski, Tomasz'
'Coleman, Anthony W.'

_publ_section_title
;
 Supramolecular versatility in the solid-state complexes of
 para-sulphonatocalix[4]arene with phenanthroline
;
_journal_issue 9
_journal_name_full CrystEngComm
_journal_page_first 3265
_journal_paper_doi 10.1039/c0ce00515k
_journal_volume 13
_journal_year 2011
_chemical_formula_sum 'C82 H62.5 N9 O32.8 S4'
_chemical_formula_weight 1827.98
_chemical_name_systematic
;
?
;
_space_group_IT_number 2
_symmetry_cell_setting triclinic
_symmetry_space_group_name_Hall '-P 1'
_symmetry_space_group_name_H-M 'P -1'
_atom_sites_solution_hydrogens geom
_atom_sites_solution_primary direct
_atom_sites_solution_secondary difmap
_audit_creation_method SHELXL-97
_cell_angle_alpha 98.677(2)
_cell_angle_beta 115.325(2)
_cell_angle_gamma 105.537(2)
_cell_formula_units_Z 2
_cell_length_a 16.5101(5)
_cell_length_b 17.2117(8)
_cell_length_c 18.3538(9)
_cell_measurement_reflns_used 8013
_cell_measurement_temperature 100(2)
_cell_measurement_theta_max 23.26
_cell_measurement_theta_min 2.75
_cell_volume 4325.9(3)
_computing_cell_refinement 'Denzo and Scalepak (Otwinowski & Minor, 1997)'
_computing_data_collection 'Collect data collection software (Nonius B.V., 1998)'
_computing_data_reduction 'Denzo and Scalepak (Otwinowski & Minor, 1997)'
_computing_structure_refinement 'SHELXL-97 (Sheldrick, 2008)'
_computing_structure_solution 'SHELXS-97 (Sheldrick, 1990)'
_diffrn_ambient_temperature 100(2)
_diffrn_detector_area_resol_mean 8.3
_diffrn_measured_fraction_theta_full 0.940
_diffrn_measured_fraction_theta_max 0.940
_diffrn_measurement_device_type KappaApexII
_diffrn_measurement_method '\f and \w scans'
_diffrn_radiation_monochromator graphite
_diffrn_radiation_source 'fine-focus sealed tube'
_diffrn_radiation_type MoK\a
_diffrn_radiation_wavelength 0.71073
_diffrn_reflns_av_R_equivalents 0.0000
_diffrn_reflns_av_sigmaI/netI 0.0591
_diffrn_reflns_limit_h_max 17
_diffrn_reflns_limit_h_min 0
_diffrn_reflns_limit_k_max 16
_diffrn_reflns_limit_k_min -18
_diffrn_reflns_limit_l_max 16
_diffrn_reflns_limit_l_min -19
_diffrn_reflns_number 9927
_diffrn_reflns_theta_full 21.97
_diffrn_reflns_theta_max 21.97
_diffrn_reflns_theta_min 2.57
_exptl_absorpt_coefficient_mu 0.201
_exptl_absorpt_correction_type none
_exptl_crystal_colour colourless
_exptl_crystal_density_diffrn 1.405
_exptl_crystal_density_method 'not measured'
_exptl_crystal_description block
_exptl_crystal_F_000 1893
_exptl_crystal_size_max 0.30
_exptl_crystal_size_mid 0.25
_exptl_crystal_size_min 0.15
_refine_diff_density_max 0.545
_refine_diff_density_min -0.308
_refine_diff_density_rms 0.075
_refine_ls_extinction_method none
_refine_ls_goodness_of_fit_ref 1.130
_refine_ls_hydrogen_treatment mixed
_refine_ls_matrix_type full
_refine_ls_number_parameters 1409
_refine_ls_number_reflns 9927
_refine_ls_number_restraints 632
_refine_ls_restrained_S_all 1.095
_refine_ls_R_factor_all 0.1465
_refine_ls_R_factor_gt 0.1051
_refine_ls_shift/su_max 0.000
_refine_ls_shift/su_mean 0.000
_refine_ls_structure_factor_coef Fsqd
_refine_ls_weighting_details 'calc w=1/[\s^2^(Fo^2^)+(0.0768P)^2^+21.2166P] where P=(Fo^2^+2Fc^2^)/3'
_refine_ls_weighting_scheme calc
_refine_ls_wR_factor_gt 0.2304
_refine_ls_wR_factor_ref 0.2496
_reflns_number_gt 7209
_reflns_number_total 9927
_reflns_threshold_expression >2\s(I)
_cod_data_source_file c0ce00515k.txt
_cod_data_source_block phen_sobota
_cod_original_sg_symbol_H-M P-1
_cod_database_code 7205629

loop_
_symmetry_equiv_pos_as_xyz
'x, y, z'
'-x, -y, -z'

loop_
_atom_site_label
_atom_site_type_symbol
_atom_site_fract_x
_atom_site_fract_y
_atom_site_fract_z
_atom_site_U_iso_or_equiv
_atom_site_adp_type
_atom_site_occupancy
_atom_site_symmetry_multiplicity
_atom_site_calc_flag
_atom_site_refinement_flags
_atom_site_disorder_assembly
_atom_site_disorder_group
S1B S 0.07469(16) 0.30989(14) 0.73420(13) 0.0524(6) Uani 1 1 d . . .
S1C S 0.29038(16) 0.00310(14) 0.76651(13) 0.0512(6) Uani 1 1 d . . .
S1A S 0.20577(16) 0.54219(14) 1.13952(15) 0.0591(6) Uani 1 1 d . . .
O2A O 0.2773(5) 0.5734(4) 1.2274(4) 0.100(3) Uani 1 1 d . . .
O3A O 0.2480(6) 0.5567(4) 1.0867(5) 0.104(3) Uani 1 1 d . . .
O4A O 0.1289(4) 0.5730(3) 1.1224(4) 0.0607(16) Uani 1 1 d . . .
S1D S 0.54653(15) 0.29470(15) 1.21300(14) 0.0571(6) Uani 1 1 d . . .
O1C O 0.0530(3) 0.0125(3) 0.9308(3) 0.0458(13) Uani 1 1 d . . .
H1C H 0.0863 0.0254 0.9836 0.069 Uiso 1 1 calc R . .
O1A O 0.0314(4) 0.1704(3) 1.0528(3) 0.0518(14) Uani 1 1 d . . .
H1A H -0.0073 0.1493 1.0005 0.078 Uiso 1 1 calc R . .
O1D O 0.1416(4) 0.0822(3) 1.0951(4) 0.0504(14) Uani 1 1 d . . .
H1D H 0.1061 0.1105 1.0881 0.076 Uiso 1 1 calc R . .
O1B O -0.1015(4) 0.0735(4) 0.8752(4) 0.0623(16) Uani 1 1 d . . .
H1B H -0.0778 0.0362 0.8846 0.093 Uiso 1 1 calc R . .
O2C O 0.2312(4) -0.0588(4) 0.6845(3) 0.0643(16) Uani 1 1 d . . .
O4C O 0.3727(4) -0.0150(4) 0.8207(4) 0.0640(16) Uani 1 1 d . . .
C1B C -0.0421(5) 0.2119(4) 0.8692(4) 0.0372(18) Uani 1 1 d . . .
C5C C 0.2018(5) 0.0067(4) 0.9408(4) 0.0350(17) Uani 1 1 d . . .
N1Y N 0.9657(5) 0.4688(4) 0.3652(4) 0.0471(16) Uani 1 1 d . . .
O3C O 0.3198(4) 0.0900(4) 0.7621(4) 0.0645(16) Uani 1 1 d . . .
N2Y N 1.1322(5) 0.5084(4) 0.5159(4) 0.0491(17) Uani 1 1 d . . .
H2Y H 1.1194 0.5470 0.4912 0.059 Uiso 1 1 calc R . .
C1D C 0.2867(5) 0.1012(5) 1.0910(4) 0.0375(18) Uani 1 1 d . . .
O3D O 0.5700(4) 0.2739(4) 1.1466(4) 0.0596(15) Uani 1 1 d . . .
C3B C 0.0260(5) 0.2387(5) 0.7786(4) 0.0370(18) Uani 1 1 d . . .
C6D C 0.2344(5) 0.1351(5) 1.1193(5) 0.043(2) Uani 1 1 d . . .
C6B C -0.0554(5) 0.1263(5) 0.8435(5) 0.0406(19) Uani 1 1 d . . .
C2D C 0.3808(5) 0.1532(5) 1.1166(4) 0.0414(19) Uani 1 1 d . . .
H2D H 0.4173 0.1326 1.0959 0.050 Uiso 1 1 calc R . .
C7C C 0.2466(5) 0.0122(5) 1.0335(4) 0.0381(18) Uani 1 1 d . . .
H7C1 H 0.1971 -0.0242 1.0435 0.046 Uiso 1 1 calc R . .
H7C2 H 0.2991 -0.0100 1.0480 0.046 Uiso 1 1 calc R . .
C3D C 0.4213(6) 0.2335(5) 1.1709(4) 0.047(2) Uani 1 1 d . . .
C2C C 0.1238(5) -0.0025(5) 0.7699(5) 0.0439(19) Uani 1 1 d . . .
H2C H 0.0972 -0.0072 0.7114 0.053 Uiso 1 1 calc R . .
O2B O 0.0852(4) 0.3931(3) 0.7780(4) 0.0639(16) Uani 1 1 d . . .
C6A C 0.0723(5) 0.2557(5) 1.0720(4) 0.0398(19) Uani 1 1 d . . .
C6C C 0.1099(5) 0.0088(5) 0.8954(5) 0.0428(19) Uani 1 1 d . . .
C1A C 0.1605(5) 0.3006(5) 1.1464(5) 0.0406(19) Uani 1 1 d . . .
O4B O 0.0060(5) 0.2829(4) 0.6460(4) 0.082(2) Uani 1 1 d . . .
C4D C 0.3678(5) 0.2662(5) 1.1985(5) 0.049(2) Uani 1 1 d . . .
H4D H 0.3968 0.3224 1.2356 0.058 Uiso 1 1 calc R . .
C2A C 0.1993(5) 0.3874(5) 1.1670(5) 0.046(2) Uani 1 1 d . . .
H2A H 0.2587 0.4187 1.2177 0.055 Uiso 1 1 calc R . .
C3C C 0.2168(5) -0.0015(5) 0.8147(5) 0.0434(19) Uani 1 1 d . . .
O3B O 0.1667(4) 0.3047(4) 0.7511(4) 0.0714(18) Uani 1 1 d . . .
C1Y C 0.9805(5) 0.4055(5) 0.4006(5) 0.0411(19) Uani 1 1 d . . .
C1C C 0.0693(5) 0.0035(4) 0.8093(5) 0.0388(18) Uani 1 1 d . . .
C5Y C 0.8850(6) 0.4468(6) 0.2928(5) 0.050(2) Uani 1 1 d . . .
H5Y H 0.8742 0.4897 0.2671 0.060 Uiso 1 1 calc R . .
C7B C -0.0308(5) 0.0061(5) 0.7631(5) 0.0452(19) Uani 1 1 d . . .
H7B1 H -0.0571 -0.0153 0.7013 0.054 Uiso 1 1 calc R . .
H7B2 H -0.0744 -0.0309 0.7783 0.054 Uiso 1 1 calc R . .
C3A C 0.1528(6) 0.4301(5) 1.1146(5) 0.045(2) Uani 1 1 d . . .
C7A C -0.0657(5) 0.2473(5) 0.9346(4) 0.0416(19) Uani 1 1 d . . .
H7A1 H -0.1009 0.2849 0.9147 0.050 Uiso 1 1 calc R . .
H7A2 H -0.1081 0.2004 0.9424 0.050 Uiso 1 1 calc R . .
C2Y C 0.9168(6) 0.3215(5) 0.3624(5) 0.049(2) Uani 1 1 d . . .
C4A C 0.0671(5) 0.3840(5) 1.0404(5) 0.0434(19) Uani 1 1 d . . .
H4A H 0.0362 0.4130 1.0041 0.052 Uiso 1 1 calc R . .
C4B C 0.0134(5) 0.1545(5) 0.7553(4) 0.045(2) Uani 1 1 d . . .
H4B H 0.0327 0.1358 0.7162 0.054 Uiso 1 1 calc R . .
O4D O 0.5595(4) 0.3827(4) 1.2389(4) 0.0795(19) Uani 1 1 d . . .
O2D O 0.5959(4) 0.2687(5) 1.2852(4) 0.097(2) Uani 1 1 d . . .
C6Y C 1.0682(5) 0.4278(5) 0.4785(5) 0.0421(19) Uani 1 1 d . . .
C4C C 0.2548(5) 0.0026(5) 0.8994(5) 0.0440(19) Uani 1 1 d . . .
H4C H 0.3180 0.0027 0.9297 0.053 Uiso 1 1 calc R . .
C2B C -0.0016(5) 0.2665(5) 0.8342(4) 0.0380(18) Uani 1 1 d . . .
H2B H 0.0068 0.3245 0.8497 0.046 Uiso 1 1 calc R . .
C5B C -0.0266(5) 0.0961(5) 0.7868(5) 0.0406(19) Uani 1 1 d . . .
C12Y C 1.1730(7) 0.3917(7) 0.5936(6) 0.066(3) Uani 1 1 d . . .
H12Y H 1.1881 0.3511 0.6213 0.080 Uiso 1 1 calc R . .
C5D C 0.2728(5) 0.2188(5) 1.1730(4) 0.0411(19) Uani 1 1 d . . .
C7D C 0.2147(6) 0.2545(5) 1.2030(5) 0.049(2) Uani 1 1 d . . .
H7D1 H 0.2586 0.2944 1.2609 0.059 Uiso 1 1 calc R . .
H7D2 H 0.1673 0.2076 1.2062 0.059 Uiso 1 1 calc R . .
C7Y C 1.0870(6) 0.3661(5) 0.5170(5) 0.045(2) Uani 1 1 d . . .
C3Y C 0.8313(6) 0.3019(6) 0.2865(5) 0.062(2) Uani 1 1 d . . .
H3Y H 0.7853 0.2456 0.2594 0.074 Uiso 1 1 calc R . .
C11Y C 1.2353(7) 0.4738(7) 0.6290(6) 0.073(3) Uani 1 1 d . . .
H11Y H 1.2934 0.4910 0.6813 0.087 Uiso 1 1 calc R . .
C10Y C 1.2123(7) 0.5316(6) 0.5873(6) 0.063(2) Uani 1 1 d . . .
H10Y H 1.2555 0.5890 0.6109 0.076 Uiso 1 1 calc R . .
C9Y C 0.9404(7) 0.2596(6) 0.4031(6) 0.068(3) Uani 1 1 d . . .
H9Y H 0.8980 0.2019 0.3768 0.082 Uiso 1 1 calc R . .
C4Y C 0.8150(6) 0.3658(6) 0.2516(5) 0.058(2) Uani 1 1 d . . .
H4Y H 0.7572 0.3545 0.2007 0.070 Uiso 1 1 calc R . .
C8Y C 1.0216(7) 0.2815(6) 0.4781(6) 0.061(2) Uani 1 1 d . . .
H8Y H 1.0347 0.2396 0.5046 0.073 Uiso 1 1 calc R . .
C6Z C 0.0774(7) 0.3844(6) 0.2750(6) 0.055(2) Uani 1 1 d . . .
C1Z C -0.0100(7) 0.3557(6) 0.1979(6) 0.053(2) Uani 1 1 d . . .
N2Z N 0.1326(6) 0.4684(5) 0.3110(5) 0.067(2) Uani 1 1 d . . .
H2Z H 0.1110 0.5037 0.2857 0.080 Uiso 1 1 calc R . .
N1Z N -0.0347(6) 0.4130(5) 0.1590(6) 0.070(2) Uani 1 1 d . . .
C2Z C -0.0652(7) 0.2694(6) 0.1662(6) 0.064(3) Uani 1 1 d . . .
C7Z C 0.1098(8) 0.3272(7) 0.3180(6) 0.066(3) Uani 1 1 d . . .
C11Z C 0.2519(8) 0.4470(9) 0.4259(7) 0.080(3) Uani 1 1 d . . .
H11Z H 0.3118 0.4693 0.4772 0.096 Uiso 1 1 calc R . .
C5Z C -0.1160(9) 0.3830(8) 0.0848(8) 0.078(3) Uani 1 1 d . . .
H5Z H -0.1343 0.4218 0.0556 0.093 Uiso 1 1 calc R . .
C3Z C -0.1480(9) 0.2419(8) 0.0905(8) 0.092(4) Uani 1 1 d . . .
H3Z H -0.1868 0.1832 0.0672 0.111 Uiso 1 1 calc R . .
C8Z C 0.0504(10) 0.2410(7) 0.2830(8) 0.083(3) Uani 1 1 d . . .
H8Z H 0.0696 0.2018 0.3113 0.100 Uiso 1 1 calc R . .
C9Z C -0.0335(9) 0.2133(6) 0.2099(8) 0.076(3) Uani 1 1 d . . .
H9Z H -0.0724 0.1546 0.1871 0.091 Uiso 1 1 calc R . .
C12Z C 0.1988(10) 0.3615(9) 0.3944(8) 0.090(3) Uani 1 1 d . . .
H12Z H 0.2223 0.3249 0.4244 0.108 Uiso 1 1 calc R . .
C4Z C -0.1770(8) 0.2958(8) 0.0471(8) 0.086(3) Uani 1 1 d . . .
H4Z H -0.2350 0.2761 -0.0057 0.103 Uiso 1 1 calc R . .
C10Z C 0.2173(8) 0.5005(8) 0.3821(7) 0.082(3) Uani 1 1 d . . .
H10Z H 0.2538 0.5597 0.4028 0.098 Uiso 1 1 calc R . .
C5A C 0.0248(5) 0.2964(5) 1.0175(4) 0.0380(18) Uani 1 1 d . . .
O1W O 0.0991(5) 0.5999(4) 0.2603(4) 0.0747(18) Uani 1 1 d . . .
O2W O 0.5118(5) 0.2144(5) 0.8760(5) 0.083(2) Uani 1 1 d D . .
H2W1 H 0.457(4) 0.183(7) 0.864(8) 0.124 Uiso 1 1 d D . .
H2W2 H 0.542(8) 0.183(7) 0.892(8) 0.124 Uiso 1 1 d D . .
O3W O 0.5751(5) 0.0935(5) 0.9356(5) 0.097(2) Uani 1 1 d . . .
O4W O 0.2292(5) 0.1957(4) 0.6876(5) 0.090(2) Uani 1 1 d . . .
O5W O -0.1373(6) 0.3467(5) 0.5330(5) 0.101(2) Uani 1 1 d . . .
O6W O 0.1030(7) 0.1058(5) 0.5168(6) 0.127(3) Uani 1 1 d . . .
O7W O 0.5445(6) 0.3073(5) 0.7715(5) 0.117(3) Uani 1 1 d . . .
O8W O 0.3798(7) -0.1434(5) 0.9009(5) 0.115(3) Uani 1 1 d . . .
O9W O 0.7197(6) 0.2029(5) 0.3869(6) 0.126(3) Uani 1 1 d . . .
O10W O 0.3684(6) 0.3080(6) 0.6637(6) 0.130(3) Uani 1 1 d . . .
O11W O 0.0960(7) -0.0512(5) 0.5338(5) 0.138(4) Uani 1 1 d . . .
N1X N 0.5575(5) 0.3604(4) 1.0003(4) 0.0558(18) Uani 1 1 d D . .
H1X H 0.5270 0.3091 0.9640 0.067 Uiso 1 1 calc R . .
N2X N 0.3714(5) 0.2684(4) 0.9472(4) 0.0501(17) Uani 1 1 d D . .
C1X C 0.5108(5) 0.3937(5) 1.0332(4) 0.047(2) Uani 1 1 d D . .
C2X C 0.5585(6) 0.4720(5) 1.0924(5) 0.053(2) Uani 1 1 d D . .
C3X C 0.6565(6) 0.5164(6) 1.1162(6) 0.067(3) Uani 1 1 d D . .
H3X H 0.6914 0.5712 1.1566 0.081 Uiso 1 1 calc R . .
C4X C 0.6993(6) 0.4799(6) 1.0809(6) 0.073(3) Uani 1 1 d D . .
H4X H 0.7654 0.5082 1.0981 0.088 Uiso 1 1 calc R . .
C5X C 0.6485(6) 0.4030(6) 1.0210(5) 0.064(2) Uani 1 1 d D . .
H5X H 0.6779 0.3794 0.9937 0.077 Uiso 1 1 calc R . .
C6X C 0.4118(5) 0.3436(5) 1.0055(4) 0.0427(19) Uani 1 1 d D . .
C7X C 0.3633(6) 0.3791(5) 1.0399(5) 0.051(2) Uani 1 1 d D . .
C8X C 0.4138(7) 0.4608(6) 1.1000(5) 0.066(3) Uani 1 1 d D . .
H8X H 0.3813 0.4845 1.1236 0.079 Uiso 1 1 calc R . .
C9X C 0.5079(7) 0.5066(6) 1.1250(5) 0.067(3) Uani 1 1 d D . .
H9X H 0.5394 0.5618 1.1644 0.080 Uiso 1 1 calc R . .
C10X C 0.2797(6) 0.2231(5) 0.9236(5) 0.056(2) Uani 1 1 d D . .
H10X H 0.2493 0.1687 0.8829 0.067 Uiso 1 1 calc R . .
C11X C 0.2270(6) 0.2516(6) 0.9557(5) 0.057(2) Uani 1 1 d D . .
H11X H 0.1626 0.2165 0.9379 0.068 Uiso 1 1 calc R . .
C12X C 0.2673(6) 0.3287(6) 1.0118(5) 0.059(2) Uani 1 1 d D . .
H12X H 0.2308 0.3492 1.0325 0.071 Uiso 1 1 calc R . .
O12W O -0.1636(14) 0.1458(9) 0.5581(10) 0.101(5) Uani 0.638(8) 1 d P A 1
N1Q N -0.245(2) 0.1292(9) 0.660(2) 0.075(5) Uani 0.638(8) 1 d PDU A 1
H1Q H -0.2244 0.1183 0.6241 0.090 Uiso 0.638(8) 1 calc PR A 1
N2Q N -0.251(2) -0.0287(9) 0.6014(16) 0.072(4) Uani 0.638(8) 1 d PDU A 1
C1Q C -0.2831(17) 0.0650(8) 0.6841(12) 0.067(4) Uani 0.638(8) 1 d PDU A 1
C2Q C -0.3209(19) 0.0801(11) 0.7363(15) 0.092(6) Uani 0.638(8) 1 d PDU A 1
C3Q C -0.313(4) 0.1641(13) 0.766(3) 0.116(9) Uani 0.638(8) 1 d PDU A 1
H3Q H -0.3384 0.1764 0.8025 0.139 Uiso 0.638(8) 1 calc PR A 1
C4Q C -0.2704(19) 0.2267(11) 0.7433(15) 0.113(7) Uani 0.638(8) 1 d PDU A 1
H4Q H -0.2640 0.2832 0.7642 0.136 Uiso 0.638(8) 1 calc PR A 1
C5Q C -0.2360(16) 0.2078(10) 0.6892(13) 0.101(6) Uani 0.638(8) 1 d PDU A 1
H5Q H -0.2060 0.2515 0.6726 0.121 Uiso 0.638(8) 1 calc PR A 1
C6Q C -0.2897(10) -0.0185(8) 0.6501(8) 0.065(3) Uani 0.638(8) 1 d PDU A 1
C7Q C -0.3379(12) -0.0868(9) 0.6701(9) 0.075(4) Uani 0.638(8) 1 d PDU A 1
C8Q C -0.3791(16) -0.0696(12) 0.7203(13) 0.098(6) Uani 0.638(8) 1 d PDU A 1
H8Q H -0.4154 -0.1153 0.7305 0.118 Uiso 0.638(8) 1 calc PR A 1
C9Q C -0.3687(12) 0.0110(11) 0.7552(9) 0.095(5) Uani 0.638(8) 1 d PDU A 1
H9Q H -0.3936 0.0207 0.7922 0.114 Uiso 0.638(8) 1 calc PR A 1
C10Q C -0.2578(11) -0.1066(9) 0.5696(9) 0.086(4) Uani 0.638(8) 1 d PDU A 1
H10Q H -0.2273 -0.1143 0.5368 0.103 Uiso 0.638(8) 1 calc PR A 1
C11Q C -0.3082(14) -0.1768(10) 0.5828(11) 0.092(5) Uani 0.638(8) 1 d PDU A 1
H11Q H -0.3152 -0.2317 0.5560 0.110 Uiso 0.638(8) 1 calc PR A 1
C12Q C -0.347(3) -0.1676(12) 0.633(2) 0.100(6) Uani 0.638(8) 1 d PDU A 1
H12Q H -0.3799 -0.2155 0.6429 0.120 Uiso 0.638(8) 1 calc PR A 1
O12A O 0.2569(16) 0.2105(13) 0.4894(12) 0.101(7) Uani 0.362(8) 1 d P A 2
O12B O -0.352(3) -0.1925(18) 0.606(3) 0.101(12) Uani 0.362(8) 1 d P A 2
N1Q1 N -0.3681(16) -0.0593(11) 0.6834(15) 0.057(5) Uani 0.362(8) 1 d PDU A 2
H1Q1 H -0.3515 -0.0931 0.6564 0.069 Uiso 0.362(8) 1 calc PR A 2
N2Q1 N -0.261(3) 0.0000(14) 0.611(3) 0.063(7) Uani 0.362(8) 1 d PDU A 2
C1Q1 C -0.3320(16) 0.0252(11) 0.6965(14) 0.060(5) Uani 0.362(8) 1 d PDU A 2
C2Q1 C -0.350(3) 0.0803(12) 0.745(2) 0.056(6) Uani 0.362(8) 1 d PDU A 2
C3Q1 C -0.4120(15) 0.0446(13) 0.7753(13) 0.063(5) Uani 0.362(8) 1 d PDU A 2
H3Q1 H -0.4279 0.0802 0.8074 0.076 Uiso 0.362(8) 1 calc PR A 2
C4Q1 C -0.4486(17) -0.0402(13) 0.7590(14) 0.070(6) Uani 0.362(8) 1 d PDU A 2
H4Q1 H -0.4887 -0.0639 0.7810 0.084 Uiso 0.362(8) 1 calc PR A 2
C5Q1 C -0.428(2) -0.0921(14) 0.7106(17) 0.065(7) Uani 0.362(8) 1 d PDU A 2
H5Q1 H -0.4568 -0.1518 0.6966 0.078 Uiso 0.362(8) 1 calc PR A 2
C6Q1 C -0.278(3) 0.0561(12) 0.656(2) 0.057(6) Uani 0.362(8) 1 d PDU A 2
C7Q1 C -0.240(5) 0.1446(14) 0.670(4) 0.060(8) Uani 0.362(8) 1 d PDU A 2
C8Q1 C -0.262(3) 0.1985(14) 0.719(2) 0.068(7) Uani 0.362(8) 1 d PDU A 2
H8Q1 H -0.2383 0.2576 0.7268 0.082 Uiso 0.362(8) 1 calc PR A 2
C9Q1 C -0.315(5) 0.1679(14) 0.755(4) 0.061(7) Uani 0.362(8) 1 d PDU A 2
H9Q1 H -0.3280 0.2057 0.7877 0.073 Uiso 0.362(8) 1 calc PR A 2
C101 C -0.2139(15) 0.0301(13) 0.5717(14) 0.065(6) Uani 0.362(8) 1 d PDU A 2
H101 H -0.2009 -0.0084 0.5394 0.079 Uiso 0.362(8) 1 calc PR A 2
C111 C -0.183(3) 0.1149(15) 0.575(2) 0.065(7) Uani 0.362(8) 1 d PDU A 2
H111 H -0.1528 0.1322 0.5434 0.078 Uiso 0.362(8) 1 calc PR A 2
C121 C -0.1948(15) 0.1722(13) 0.6238(14) 0.065(6) Uani 0.362(8) 1 d PDU A 2
H121 H -0.1732 0.2302 0.6269 0.078 Uiso 0.362(8) 1 calc PR A 2
N1R N 0.487(2) -0.1030(15) 0.453(2) 0.064(6) Uani 0.50 1 d PDU B -1
H1R H 0.4546 -0.1334 0.4734 0.076 Uiso 0.50 1 calc PR B -1
N2R N 0.4176(16) -0.0350(12) 0.5456(16) 0.059(5) Uani 0.50 1 d PDU B -1
C1R C 0.509(3) -0.0182(16) 0.474(3) 0.058(5) Uani 0.50 1 d PDU B -1
C2R C 0.558(2) 0.0297(14) 0.442(2) 0.064(5) Uani 0.50 1 d PDU B -1
C3R C 0.589(2) -0.0111(16) 0.3909(18) 0.069(6) Uani 0.50 1 d PDU B -1
H3R H 0.6261 0.0209 0.3704 0.083 Uiso 0.50 1 calc PR B -1
C4R C 0.565(2) -0.0962(17) 0.372(2) 0.076(7) Uani 0.50 1 d PDU B -1
H4R H 0.5840 -0.1243 0.3376 0.091 Uiso 0.50 1 calc PR B -1
C5R C 0.5125(19) -0.1414(17) 0.404(2) 0.072(7) Uani 0.50 1 d PDU B -1
H5R H 0.4945 -0.2011 0.3895 0.086 Uiso 0.50 1 calc PR B -1
C6R C 0.472(3) 0.0171(15) 0.524(3) 0.058(5) Uani 0.50 1 d PDU B -1
C7R C 0.493(3) 0.1055(16) 0.542(3) 0.056(5) Uani 0.50 1 d PDU B -1
C8R C 0.5511(12) 0.1545(12) 0.5148(10) 0.066(4) Uani 0.50 1 d PDU B -1
H8R H 0.5694 0.2143 0.5312 0.080 Uiso 0.50 1 calc PR B -1
C9R C 0.5820(12) 0.1183(11) 0.4654(10) 0.067(4) Uani 0.50 1 d PDU B -1
H9R H 0.6201 0.1528 0.4470 0.080 Uiso 0.50 1 calc PR B -1
C10R C 0.384(2) -0.0010(17) 0.5920(17) 0.068(6) Uani 0.50 1 d PDU B -1
H10R H 0.3445 -0.0370 0.6082 0.081 Uiso 0.50 1 calc PR B -1
C11R C 0.4054(18) 0.0861(17) 0.6170(17) 0.066(6) Uani 0.50 1 d PDU B -1
H11R H 0.3834 0.1088 0.6521 0.079 Uiso 0.50 1 calc PR B -1
C12R C 0.4570(16) 0.1377(16) 0.5915(18) 0.060(5) Uani 0.50 1 d PDU B -1
H12R H 0.4695 0.1966 0.6071 0.072 Uiso 0.50 1 calc PR B -1
O17W O 0.3831(14) -0.2240(11) 0.4932(11) 0.132(6) Uani 0.50 1 d P C -1
O14W O 0.4130(11) -0.3473(10) 0.5619(8) 0.120(6) Uani 0.572(10) 1 d P D 1
O16W O 0.4237(12) 0.3881(10) 1.4153(10) 0.133(6) Uani 0.572(10) 1 d P D 1
O15W O 0.4183(11) 0.5456(11) 1.3699(9) 0.121(6) Uani 0.572(10) 1 d P D 1
O13W O 1.4397(11) 0.4773(9) 0.6519(9) 0.110(5) Uani 0.572(10) 1 d P D 1
O14A O 0.479(2) -0.3452(13) 0.5231(15) 0.153(11) Uani 0.428(10) 1 d P D 2
O13A O 1.4206(17) 0.3852(12) 0.5663(11) 0.123(8) Uani 0.428(10) 1 d P D 2
O15A O 0.4132(15) 0.6456(15) 1.3917(11) 0.136(9) Uani 0.428(10) 1 d P D 2
O18W O 0.4572(14) 0.5567(10) 0.6226(11) 0.103(7) Uani 0.428(10) 1 d P D 2

loop_
_atom_site_aniso_label
_atom_site_aniso_U_11
_atom_site_aniso_U_22
_atom_site_aniso_U_33
_atom_site_aniso_U_23
_atom_site_aniso_U_13
_atom_site_aniso_U_12
S1B 0.0590(14) 0.0524(15) 0.0503(14) 0.0236(11) 0.0305(12) 0.0168(11)
S1C 0.0557(13) 0.0565(15) 0.0475(13) 0.0165(11) 0.0298(11) 0.0217(11)
S1A 0.0506(13) 0.0516(15) 0.0709(16) 0.0140(12) 0.0293(13) 0.0166(11)
O2A 0.068(4) 0.064(4) 0.089(5) -0.002(4) -0.016(4) 0.016(4)
O3A 0.121(6) 0.076(5) 0.168(8) 0.041(5) 0.119(6) 0.032(4)
O4A 0.063(4) 0.050(4) 0.080(4) 0.025(3) 0.037(3) 0.030(3)
S1D 0.0360(12) 0.0617(16) 0.0559(14) 0.0173(11) 0.0116(11) 0.0118(11)
O1C 0.041(3) 0.057(4) 0.041(3) 0.018(3) 0.017(3) 0.024(3)
O1A 0.059(4) 0.047(4) 0.046(3) 0.020(3) 0.021(3) 0.019(3)
O1D 0.053(4) 0.046(3) 0.068(4) 0.025(3) 0.038(3) 0.024(3)
O1B 0.061(4) 0.050(4) 0.102(5) 0.040(3) 0.053(4) 0.026(3)
O2C 0.062(4) 0.063(4) 0.050(4) 0.001(3) 0.030(3) 0.001(3)
O4C 0.066(4) 0.084(4) 0.071(4) 0.041(3) 0.042(3) 0.048(4)
C1B 0.027(4) 0.032(5) 0.042(4) 0.014(4) 0.008(3) 0.010(3)
C5C 0.032(4) 0.028(4) 0.044(5) 0.015(3) 0.017(4) 0.011(3)
N1Y 0.051(4) 0.052(5) 0.048(4) 0.023(3) 0.029(4) 0.021(4)
O3C 0.069(4) 0.061(4) 0.077(4) 0.029(3) 0.046(3) 0.023(3)
N2Y 0.057(4) 0.047(5) 0.038(4) 0.013(3) 0.024(4) 0.010(4)
C1D 0.034(4) 0.049(5) 0.037(4) 0.022(4) 0.016(4) 0.024(4)
O3D 0.046(3) 0.069(4) 0.065(4) 0.016(3) 0.030(3) 0.018(3)
C3B 0.046(5) 0.044(5) 0.029(4) 0.017(3) 0.023(4) 0.019(4)
C6D 0.033(5) 0.057(6) 0.042(5) 0.030(4) 0.014(4) 0.018(4)
C6B 0.033(4) 0.034(5) 0.046(5) 0.018(4) 0.012(4) 0.008(4)
C2D 0.044(5) 0.053(5) 0.036(4) 0.018(4) 0.021(4) 0.025(4)
C7C 0.035(4) 0.047(5) 0.038(4) 0.023(4) 0.018(4) 0.017(4)
C3D 0.045(5) 0.062(6) 0.027(4) 0.011(4) 0.011(4) 0.021(4)
C2C 0.048(5) 0.043(5) 0.040(5) 0.016(4) 0.022(4) 0.013(4)
O2B 0.080(4) 0.042(4) 0.079(4) 0.025(3) 0.047(4) 0.018(3)
C6A 0.043(5) 0.045(6) 0.037(5) 0.013(4) 0.023(4) 0.019(4)
C6C 0.047(5) 0.037(5) 0.047(5) 0.011(4) 0.027(4) 0.012(4)
C1A 0.040(5) 0.054(6) 0.040(5) 0.022(4) 0.024(4) 0.023(4)
O4B 0.093(5) 0.079(5) 0.045(4) 0.020(3) 0.030(4) -0.003(4)
C4D 0.040(5) 0.059(6) 0.037(5) 0.012(4) 0.011(4) 0.020(4)
C2A 0.036(4) 0.057(6) 0.041(5) 0.008(4) 0.022(4) 0.010(4)
C3C 0.044(5) 0.039(5) 0.041(5) 0.003(4) 0.020(4) 0.014(4)
O3B 0.077(4) 0.068(4) 0.096(5) 0.040(4) 0.058(4) 0.030(3)
C1Y 0.048(5) 0.044(5) 0.042(5) 0.013(4) 0.030(4) 0.018(4)
C1C 0.030(4) 0.034(5) 0.041(5) 0.007(3) 0.009(4) 0.011(3)
C5Y 0.052(5) 0.062(6) 0.060(6) 0.036(5) 0.037(5) 0.029(5)
C7B 0.044(5) 0.041(5) 0.042(5) 0.011(4) 0.018(4) 0.010(4)
C3A 0.052(5) 0.055(5) 0.042(5) 0.015(4) 0.032(4) 0.027(4)
C7A 0.039(4) 0.050(5) 0.048(5) 0.029(4) 0.024(4) 0.024(4)
C2Y 0.059(5) 0.049(6) 0.041(5) 0.020(4) 0.024(4) 0.019(5)
C4A 0.047(5) 0.049(6) 0.038(5) 0.019(4) 0.021(4) 0.021(4)
C4B 0.047(5) 0.054(6) 0.027(4) 0.008(4) 0.014(4) 0.016(4)
O4D 0.062(4) 0.053(4) 0.092(5) -0.002(3) 0.031(4) 0.001(3)
O2D 0.048(4) 0.147(7) 0.079(5) 0.062(5) 0.009(3) 0.034(4)
C6Y 0.043(5) 0.040(5) 0.046(5) 0.013(4) 0.027(4) 0.011(4)
C4C 0.039(4) 0.042(5) 0.044(5) 0.014(4) 0.014(4) 0.016(4)
C2B 0.039(4) 0.027(4) 0.045(5) 0.019(4) 0.015(4) 0.012(4)
C5B 0.035(4) 0.035(5) 0.045(5) 0.011(4) 0.012(4) 0.016(4)
C12Y 0.070(7) 0.089(8) 0.056(6) 0.037(5) 0.037(6) 0.034(6)
C5D 0.040(5) 0.054(6) 0.027(4) 0.015(4) 0.014(4) 0.016(4)
C7D 0.058(5) 0.053(5) 0.039(5) 0.015(4) 0.026(4) 0.021(4)
C7Y 0.048(5) 0.046(6) 0.048(5) 0.019(4) 0.028(4) 0.016(4)
C3Y 0.051(5) 0.064(6) 0.055(6) 0.014(5) 0.025(5) 0.003(5)
C11Y 0.055(6) 0.098(9) 0.055(6) 0.032(6) 0.024(5) 0.015(6)
C10Y 0.059(6) 0.072(7) 0.049(6) 0.014(5) 0.030(5) 0.006(5)
C9Y 0.077(7) 0.045(6) 0.064(6) 0.014(5) 0.028(6) 0.009(5)
C4Y 0.049(5) 0.080(7) 0.046(5) 0.027(5) 0.023(4) 0.023(6)
C8Y 0.080(7) 0.055(6) 0.060(6) 0.028(5) 0.040(6) 0.028(6)
C6Z 0.066(6) 0.051(6) 0.074(7) 0.018(5) 0.055(6) 0.026(5)
C1Z 0.072(6) 0.049(6) 0.062(6) 0.020(5) 0.047(5) 0.030(5)
N2Z 0.078(6) 0.065(6) 0.084(6) 0.029(5) 0.058(5) 0.028(5)
N1Z 0.091(6) 0.080(6) 0.078(6) 0.034(5) 0.063(6) 0.043(5)
C2Z 0.074(7) 0.057(7) 0.069(7) 0.007(5) 0.048(6) 0.021(6)
C7Z 0.082(7) 0.078(8) 0.062(7) 0.026(6) 0.049(6) 0.038(6)
C11Z 0.073(7) 0.122(11) 0.062(7) 0.031(7) 0.037(6) 0.052(8)
C5Z 0.090(8) 0.101(10) 0.086(8) 0.039(7) 0.065(7) 0.056(8)
C3Z 0.089(9) 0.095(9) 0.097(10) 0.000(8) 0.059(8) 0.034(8)
C8Z 0.128(10) 0.060(8) 0.111(10) 0.036(7) 0.091(9) 0.043(7)
C9Z 0.108(9) 0.043(6) 0.096(9) 0.024(6) 0.066(8) 0.024(6)
C12Z 0.118(10) 0.112(11) 0.095(9) 0.043(8) 0.080(9) 0.067(9)
C4Z 0.082(8) 0.087(9) 0.090(8) 0.004(7) 0.051(7) 0.032(8)
C10Z 0.064(7) 0.101(9) 0.076(8) 0.014(7) 0.039(6) 0.022(7)
C5A 0.041(4) 0.041(5) 0.036(4) 0.012(4) 0.022(4) 0.014(4)
O1W 0.093(5) 0.050(4) 0.097(5) 0.028(3) 0.058(4) 0.028(3)
O2W 0.073(5) 0.075(5) 0.090(5) 0.015(4) 0.036(5) 0.023(4)
O3W 0.073(5) 0.091(5) 0.118(6) 0.029(4) 0.036(4) 0.037(4)
O4W 0.102(5) 0.087(5) 0.099(5) 0.039(4) 0.053(5) 0.047(4)
O5W 0.125(6) 0.084(5) 0.112(6) 0.050(4) 0.065(5) 0.040(5)
O6W 0.135(7) 0.095(6) 0.125(7) 0.036(5) 0.043(6) 0.041(6)
O7W 0.088(5) 0.113(7) 0.115(6) 0.039(5) 0.036(5) 0.006(5)
O8W 0.164(8) 0.110(6) 0.103(6) 0.048(5) 0.070(6) 0.081(6)
O9W 0.094(6) 0.098(6) 0.164(8) 0.065(6) 0.042(6) 0.028(5)
O10W 0.116(7) 0.134(8) 0.166(9) 0.085(7) 0.075(6) 0.052(6)
O11W 0.142(8) 0.100(6) 0.099(6) 0.009(5) -0.004(5) 0.058(6)
N1X 0.057(5) 0.046(4) 0.063(5) 0.018(3) 0.028(4) 0.019(4)
N2X 0.052(4) 0.042(4) 0.058(4) 0.023(4) 0.026(4) 0.019(4)
C1X 0.049(5) 0.061(6) 0.030(4) 0.017(4) 0.014(4) 0.026(5)
C2X 0.053(6) 0.056(6) 0.042(5) 0.017(4) 0.018(4) 0.019(5)
C3X 0.056(6) 0.054(6) 0.065(6) 0.019(5) 0.013(5) 0.010(5)
C4X 0.036(5) 0.084(8) 0.081(7) 0.030(6) 0.021(5) 0.006(5)
C5X 0.036(5) 0.067(7) 0.062(6) 0.016(5) 0.012(5) 0.003(5)
C6X 0.043(5) 0.040(5) 0.039(5) 0.008(4) 0.017(4) 0.014(4)
C7X 0.048(5) 0.063(6) 0.037(5) 0.017(4) 0.016(4) 0.022(5)
C8X 0.080(7) 0.076(7) 0.048(5) 0.005(5) 0.036(5) 0.041(6)
C9X 0.071(7) 0.056(6) 0.051(6) 0.010(4) 0.014(5) 0.022(6)
C10X 0.050(6) 0.044(5) 0.059(6) 0.017(4) 0.021(5) 0.006(5)
C11X 0.045(5) 0.074(7) 0.049(5) 0.022(5) 0.022(5) 0.019(5)
C12X 0.058(6) 0.076(7) 0.051(6) 0.023(5) 0.027(5) 0.032(5)
O12W 0.089(11) 0.088(10) 0.082(10) 0.017(8) 0.020(7) 0.012(9)
N1Q 0.062(12) 0.052(7) 0.061(15) -0.001(9) -0.005(11) 0.018(10)
N2Q 0.075(11) 0.057(7) 0.046(9) 0.007(9) 0.003(6) 0.018(9)
C1Q 0.060(11) 0.064(7) 0.025(12) 0.002(7) -0.017(7) 0.021(8)
C2Q 0.096(18) 0.100(10) 0.042(11) 0.007(9) 0.004(9) 0.040(10)
C3Q 0.101(19) 0.117(12) 0.07(2) -0.019(13) -0.006(13) 0.056(15)
C4Q 0.086(14) 0.066(9) 0.086(16) -0.047(10) -0.023(9) 0.030(11)
C5Q 0.087(14) 0.056(8) 0.073(15) -0.015(9) -0.021(9) 0.024(9)
C6Q 0.065(9) 0.064(7) 0.031(8) 0.020(6) -0.008(6) 0.024(7)
C7Q 0.090(11) 0.078(8) 0.039(9) 0.034(7) 0.006(7) 0.042(8)
C8Q 0.103(16) 0.117(11) 0.060(13) 0.044(10) 0.024(11) 0.036(11)
C9Q 0.091(12) 0.142(11) 0.037(9) 0.028(9) 0.012(8) 0.054(11)
C10Q 0.067(10) 0.062(8) 0.074(10) 0.000(7) -0.003(7) 0.023(8)
C11Q 0.100(14) 0.051(8) 0.072(12) 0.002(8) 0.000(8) 0.032(8)
C12Q 0.121(17) 0.067(8) 0.064(15) 0.026(10) 0.008(9) 0.028(11)
O12A 0.131(18) 0.084(15) 0.084(14) 0.048(11) 0.050(13) 0.029(13)
O12B 0.13(3) 0.11(2) 0.14(4) 0.06(2) 0.10(3) 0.07(2)
N1Q1 0.077(14) 0.067(9) 0.056(14) 0.045(10) 0.030(11) 0.058(10)
N2Q1 0.054(15) 0.060(13) 0.046(17) 0.011(15) 0.007(10) 0.011(15)
C1Q1 0.059(14) 0.062(9) 0.041(13) 0.016(11) 0.009(9) 0.020(11)
C2Q1 0.042(15) 0.062(10) 0.050(15) 0.022(10) 0.000(10) 0.031(10)
C3Q1 0.065(14) 0.086(11) 0.048(13) 0.038(11) 0.016(10) 0.053(11)
C4Q1 0.070(15) 0.088(12) 0.055(14) 0.033(12) 0.028(11) 0.033(12)
C5Q1 0.064(17) 0.072(12) 0.042(15) 0.022(11) 0.012(12) 0.022(11)
C6Q1 0.042(14) 0.063(11) 0.040(19) 0.018(11) 0.000(12) 0.014(11)
C7Q1 0.040(17) 0.054(11) 0.022(15) -0.012(14) -0.013(11) -0.015(15)
C8Q1 0.058(19) 0.066(13) 0.024(18) -0.006(13) -0.005(11) -0.004(14)
C9Q1 0.044(18) 0.064(11) 0.041(18) 0.005(13) -0.002(13) 0.017(14)
C101 0.033(12) 0.066(11) 0.070(15) 0.014(11) 0.011(9) 0.008(11)
C111 0.039(15) 0.071(13) 0.051(16) 0.015(13) 0.004(11) 0.004(14)
C121 0.037(12) 0.061(12) 0.068(15) 0.017(10) 0.011(10) 0.002(11)
N1R 0.036(14) 0.091(6) 0.053(10) 0.026(7) 0.012(10) 0.024(8)
N2R 0.030(11) 0.095(9) 0.033(9) 0.024(7) 0.003(8) 0.015(7)
C1R 0.030(13) 0.092(6) 0.046(9) 0.029(7) 0.010(8) 0.024(7)
C2R 0.045(12) 0.098(8) 0.043(10) 0.028(8) 0.017(9) 0.023(8)
C3R 0.045(14) 0.105(10) 0.045(12) 0.022(9) 0.016(11) 0.022(10)
C4R 0.047(15) 0.106(11) 0.060(13) 0.015(10) 0.021(12) 0.022(11)
C5R 0.039(16) 0.094(9) 0.066(12) 0.017(8) 0.016(11) 0.021(10)
C6R 0.035(14) 0.092(6) 0.037(8) 0.024(6) 0.009(8) 0.020(7)
C7R 0.031(12) 0.093(6) 0.036(9) 0.026(7) 0.007(8) 0.024(8)
C8R 0.054(9) 0.095(8) 0.048(9) 0.030(7) 0.022(6) 0.024(7)
C9R 0.055(9) 0.097(7) 0.046(9) 0.029(7) 0.024(7) 0.022(8)
C10R 0.036(12) 0.112(11) 0.031(11) 0.017(9) 0.006(9) 0.011(9)
C11R 0.021(12) 0.114(11) 0.032(10) 0.005(9) 0.001(8) 0.011(9)
C12R 0.010(11) 0.103(9) 0.046(10) 0.017(7) -0.001(7) 0.021(8)
O17W 0.150(16) 0.110(14) 0.123(14) 0.061(11) 0.060(13) 0.030(12)
O14W 0.109(11) 0.129(13) 0.074(9) 0.021(8) 0.036(9) -0.002(9)
O16W 0.152(14) 0.100(12) 0.124(13) -0.009(9) 0.073(12) 0.027(10)
O15W 0.110(11) 0.147(15) 0.088(10) 0.025(10) 0.039(9) 0.045(10)
O13W 0.127(12) 0.111(12) 0.125(12) 0.048(9) 0.075(10) 0.067(10)
O14A 0.22(3) 0.075(15) 0.15(2) 0.053(13) 0.10(2) 0.024(16)
O13A 0.19(2) 0.102(15) 0.088(14) 0.024(11) 0.076(14) 0.064(15)
O15A 0.132(17) 0.14(2) 0.073(13) -0.006(12) 0.052(12) -0.017(14)
O18W 0.136(16) 0.060(12) 0.092(13) -0.002(9) 0.072(12) -0.007(10)

loop_
_atom_type_symbol
_atom_type_description
_atom_type_scat_dispersion_real
_atom_type_scat_dispersion_imag
_atom_type_scat_source
C C 0.0033 0.0016 'International Tables Vol C Tables 4.2.6.8 and 6.1.1.4'
H H 0.0000 0.0000 'International Tables Vol C Tables 4.2.6.8 and 6.1.1.4'
O O 0.0106 0.0060 'International Tables Vol C Tables 4.2.6.8 and 6.1.1.4'
S S 0.1246 0.1234 'International Tables Vol C Tables 4.2.6.8 and 6.1.1.4'
N N 0.0061 0.0033 'International Tables Vol C Tables 4.2.6.8 and 6.1.1.4'

loop_
_geom_angle_atom_site_label_1
_geom_angle_atom_site_label_2
_geom_angle_atom_site_label_3
_geom_angle
_geom_angle_site_symmetry_1
_geom_angle_site_symmetry_3
_geom_angle_publ_flag
O4B S1B O3B 113.4(4) . . ?
O4B S1B O2B 112.3(4) . . ?
O3B S1B O2B 112.2(4) . . ?
O4B S1B C3B 106.4(4) . . ?
O3B S1B C3B 106.6(3) . . ?
O2B S1B C3B 105.4(3) . . ?
O2C S1C O4C 112.8(4) . . ?
O2C S1C O3C 112.7(4) . . ?
O4C S1C O3C 111.4(4) . . ?
O2C S1C C3C 106.3(4) . . ?
O4C S1C C3C 107.3(4) . . ?
O3C S1C C3C 105.8(3) . . ?
O3A S1A O2A 111.8(5) . . ?
O3A S1A O4A 113.1(4) . . ?
O2A S1A O4A 112.1(4) . . ?
O3A S1A C3A 106.4(4) . . ?
O2A S1A C3A 106.6(4) . . ?
O4A S1A C3A 106.4(4) . . ?
O2D S1D O4D 110.7(5) . . ?
O2D S1D O3D 113.1(4) . . ?
O4D S1D O3D 113.5(4) . . ?
O2D S1D C3D 104.7(4) . . ?
O4D S1D C3D 107.2(4) . . ?
O3D S1D C3D 106.9(4) . . ?
C6C O1C H1C 109.5 . . ?
C6A O1A H1A 109.5 . . ?
C6D O1D H1D 109.5 . . ?
C6B O1B H1B 109.5 . . ?
C2B C1B C6B 117.7(7) . . ?
C2B C1B C7A 119.3(6) . . ?
C6B C1B C7A 123.0(6) . . ?
C4C C5C C6C 118.2(7) . . ?
C4C C5C C7C 119.3(6) . . ?
C6C C5C C7C 122.5(6) . . ?
C5Y N1Y C1Y 116.6(7) . . ?
C10Y N2Y C6Y 122.6(7) . . ?
C10Y N2Y H2Y 118.7 . . ?
C6Y N2Y H2Y 118.7 . . ?
C6D C1D C2D 117.6(7) . . ?
C6D C1D C7C 123.5(7) . . ?
C2D C1D C7C 118.9(6) . . ?
C2B C3B C4B 119.5(7) . . ?
C2B C3B S1B 120.0(6) . . ?
C4B C3B S1B 120.4(6) . . ?
C1D C6D O1D 117.1(7) . . ?
C1D C6D C5D 122.9(7) . . ?
O1D C6D C5D 120.0(7) . . ?
O1B C6B C1B 115.7(7) . . ?
O1B C6B C5B 122.5(6) . . ?
C1B C6B C5B 121.8(7) . . ?
C3D C2D C1D 121.0(7) . . ?
C3D C2D H2D 119.5 . . ?
C1D C2D H2D 119.5 . . ?
C1D C7C C5C 112.8(6) . . ?
C1D C7C H7C1 109.0 . . ?
C5C C7C H7C1 109.0 . . ?
C1D C7C H7C2 109.0 . . ?
C5C C7C H7C2 109.0 . . ?
H7C1 C7C H7C2 107.8 . . ?
C2D C3D C4D 120.4(7) . . ?
C2D C3D S1D 120.3(6) . . ?
C4D C3D S1D 119.1(6) . . ?
C1C C2C C3C 121.0(7) . . ?
C1C C2C H2C 119.5 . . ?
C3C C2C H2C 119.5 . . ?
O1A C6A C5A 119.1(7) . . ?
O1A C6A C1A 119.3(7) . . ?
C5A C6A C1A 121.7(8) . . ?
O1C C6C C5C 122.2(7) . . ?
O1C C6C C1C 116.0(7) . . ?
C5C C6C C1C 121.7(7) . . ?
C2A C1A C6A 118.8(7) . . ?
C2A C1A C7D 120.2(7) . . ?
C6A C1A C7D 121.0(7) . . ?
C5D C4D C3D 121.3(8) . . ?
C5D C4D H4D 119.3 . . ?
C3D C4D H4D 119.3 . . ?
C1A C2A C3A 120.9(7) . . ?
C1A C2A H2A 119.5 . . ?
C3A C2A H2A 119.5 . . ?
C4C C3C C2C 119.7(7) . . ?
C4C C3C S1C 119.8(6) . . ?
C2C C3C S1C 120.3(6) . . ?
N1Y C1Y C2Y 123.0(7) . . ?
N1Y C1Y C6Y 117.4(7) . . ?
C2Y C1Y C6Y 119.5(7) . . ?
C2C C1C C6C 118.2(7) . . ?
C2C C1C C7B 122.4(7) . . ?
C6C C1C C7B 119.4(7) . . ?
N1Y C5Y C4Y 124.9(7) . . ?
N1Y C5Y H5Y 117.6 . . ?
C4Y C5Y H5Y 117.6 . . ?
C5B C7B C1C 110.3(6) . . ?
C5B C7B H7B1 109.6 . . ?
C1C C7B H7B1 109.6 . . ?
C5B C7B H7B2 109.6 . . ?
C1C C7B H7B2 109.6 . . ?
H7B1 C7B H7B2 108.1 . . ?
C4A C3A C2A 119.0(8) . . ?
C4A C3A S1A 120.2(6) . . ?
C2A C3A S1A 120.7(6) . . ?
C5A C7A C1B 110.6(6) . . ?
C5A C7A H7A1 109.5 . . ?
C1B C7A H7A1 109.5 . . ?
C5A C7A H7A2 109.5 . . ?
C1B C7A H7A2 109.5 . . ?
H7A1 C7A H7A2 108.1 . . ?
C1Y C2Y C3Y 118.1(7) . . ?
C1Y C2Y C9Y 118.8(7) . . ?
C3Y C2Y C9Y 123.2(8) . . ?
C3A C4A C5A 122.0(7) . . ?
C3A C4A H4A 119.0 . . ?
C5A C4A H4A 119.0 . . ?
C3B C4B C5B 122.5(7) . . ?
C3B C4B H4B 118.8 . . ?
C5B C4B H4B 118.8 . . ?
N2Y C6Y C7Y 119.4(7) . . ?
N2Y C6Y C1Y 120.8(7) . . ?
C7Y C6Y C1Y 119.8(7) . . ?
C3C C4C C5C 121.1(7) . . ?
C3C C4C H4C 119.4 . . ?
C5C C4C H4C 119.4 . . ?
C3B C2B C1B 121.6(7) . . ?
C3B C2B H2B 119.2 . . ?
C1B C2B H2B 119.2 . . ?
C4B C5B C6B 116.9(7) . . ?
C4B C5B C7B 119.1(7) . . ?
C6B C5B C7B 123.9(7) . . ?
C11Y C12Y C7Y 121.1(9) . . ?
C11Y C12Y H12Y 119.5 . . ?
C7Y C12Y H12Y 119.5 . . ?
C4D C5D C6D 116.7(7) . . ?
C4D C5D C7D 121.3(7) . . ?
C6D C5D C7D 122.0(7) . . ?
C5D C7D C1A 114.0(6) . . ?
C5D C7D H7D1 108.7 . . ?
C1A C7D H7D1 108.7 . . ?
C5D C7D H7D2 108.7 . . ?
C1A C7D H7D2 108.7 . . ?
H7D1 C7D H7D2 107.6 . . ?
C6Y C7Y C12Y 117.4(8) . . ?
C6Y C7Y C8Y 120.2(8) . . ?
C12Y C7Y C8Y 122.5(8) . . ?
C4Y C3Y C2Y 119.1(8) . . ?
C4Y C3Y H3Y 120.4 . . ?
C2Y C3Y H3Y 120.4 . . ?
C12Y C11Y C10Y 118.4(9) . . ?
C12Y C11Y H11Y 120.8 . . ?
C10Y C11Y H11Y 120.8 . . ?
N2Y C10Y C11Y 121.0(9) . . ?
N2Y C10Y H10Y 119.5 . . ?
C11Y C10Y H10Y 119.5 . . ?
C8Y C9Y C2Y 121.5(8) . . ?
C8Y C9Y H9Y 119.3 . . ?
C2Y C9Y H9Y 119.3 . . ?
C3Y C4Y C5Y 118.3(8) . . ?
C3Y C4Y H4Y 120.9 . . ?
C5Y C4Y H4Y 120.9 . . ?
C9Y C8Y C7Y 120.2(8) . . ?
C9Y C8Y H8Y 119.9 . . ?
C7Y C8Y H8Y 119.9 . . ?
N2Z C6Z C1Z 120.4(8) . . ?
N2Z C6Z C7Z 118.1(9) . . ?
C1Z C6Z C7Z 121.5(9) . . ?
N1Z C1Z C2Z 124.0(9) . . ?
N1Z C1Z C6Z 118.4(9) . . ?
C2Z C1Z C6Z 117.6(9) . . ?
C10Z N2Z C6Z 124.2(9) . . ?
C10Z N2Z H2Z 117.9 . . ?
C6Z N2Z H2Z 117.9 . . ?
C5Z N1Z C1Z 116.6(9) . . ?
C3Z C2Z C1Z 117.2(10) . . ?
C3Z C2Z C9Z 122.2(11) . . ?
C1Z C2Z C9Z 120.6(10) . . ?
C8Z C7Z C12Z 124.2(11) . . ?
C8Z C7Z C6Z 118.1(10) . . ?
C12Z C7Z C6Z 117.7(10) . . ?
C12Z C11Z C10Z 119.4(11) . . ?
C12Z C11Z H11Z 120.3 . . ?
C10Z C11Z H11Z 120.3 . . ?
N1Z C5Z C4Z 123.4(10) . . ?
N1Z C5Z H5Z 118.3 . . ?
C4Z C5Z H5Z 118.3 . . ?
C2Z C3Z C4Z 122.1(12) . . ?
C2Z C3Z H3Z 118.9 . . ?
C4Z C3Z H3Z 118.9 . . ?
C9Z C8Z C7Z 120.6(11) . . ?
C9Z C8Z H8Z 119.7 . . ?
C7Z C8Z H8Z 119.7 . . ?
C8Z C9Z C2Z 121.6(10) . . ?
C8Z C9Z H9Z 119.2 . . ?
C2Z C9Z H9Z 119.2 . . ?
C11Z C12Z C7Z 120.9(11) . . ?
C11Z C12Z H12Z 119.5 . . ?
C7Z C12Z H12Z 119.5 . . ?
C3Z C4Z C5Z 116.6(12) . . ?
C3Z C4Z H4Z 121.7 . . ?
C5Z C4Z H4Z 121.7 . . ?
N2Z C10Z C11Z 119.6(11) . . ?
N2Z C10Z H10Z 120.2 . . ?
C11Z C10Z H10Z 120.2 . . ?
C4A C5A C6A 117.6(7) . . ?
C4A C5A C7A 120.9(7) . . ?
C6A C5A C7A 121.4(7) . . ?
H2W1 O2W H2W2 100(10) . . ?
C5X N1X C1X 121.9(7) . . ?
C5X N1X H1X 119.0 . . ?
C1X N1X H1X 119.0 . . ?
C6X N2X C10X 116.3(7) . . ?
N1X C1X C2X 119.7(7) . . ?
N1X C1X C6X 117.9(7) . . ?
C2X C1X C6X 122.3(7) . . ?
C1X C2X C9X 119.0(8) . . ?
C1X C2X C3X 118.2(8) . . ?
C9X C2X C3X 122.7(8) . . ?
C4X C3X C2X 119.3(8) . . ?
C4X C3X H3X 120.4 . . ?
C2X C3X H3X 120.4 . . ?
C3X C4X C5X 120.4(8) . . ?
C3X C4X H4X 119.8 . . ?
C5X C4X H4X 119.8 . . ?
N1X C5X C4X 120.2(9) . . ?
N1X C5X H5X 119.9 . . ?
C4X C5X H5X 119.9 . . ?
N2X C6X C7X 124.6(7) . . ?
N2X C6X C1X 117.9(7) . . ?
C7X C6X C1X 117.5(7) . . ?
C12X C7X C6X 116.1(7) . . ?
C12X C7X C8X 124.8(8) . . ?
C6X C7X C8X 119.1(7) . . ?
C9X C8X C7X 121.9(8) . . ?
C9X C8X H8X 119.1 . . ?
C7X C8X H8X 119.1 . . ?
C8X C9X C2X 120.2(8) . . ?
C8X C9X H9X 119.9 . . ?
C2X C9X H9X 119.9 . . ?
N2X C10X C11X 123.3(8) . . ?
N2X C10X H10X 118.3 . . ?
C11X C10X H10X 118.3 . . ?
C12X C11X C10X 119.7(8) . . ?
C12X C11X H11X 120.1 . . ?
C10X C11X H11X 120.1 . . ?
C11X C12X C7X 119.9(8) . . ?
C11X C12X H12X 120.0 . . ?
C7X C12X H12X 120.0 . . ?
C5Q N1Q C1Q 122.6(15) . . ?
C5Q N1Q H1Q 118.7 . . ?
C1Q N1Q H1Q 118.7 . . ?
C6Q N2Q C10Q 118.2(14) . . ?
N1Q C1Q C2Q 119.2(13) . . ?
N1Q C1Q C6Q 119.3(13) . . ?
C2Q C1Q C6Q 121.3(13) . . ?
C1Q C2Q C3Q 118.1(15) . . ?
C1Q C2Q C9Q 118.9(15) . . ?
C3Q C2Q C9Q 123.0(16) . . ?
C4Q C3Q C2Q 120.3(17) . . ?
C4Q C3Q H3Q 119.9 . . ?
C2Q C3Q H3Q 119.9 . . ?
C3Q C4Q C5Q 119.3(15) . . ?
C3Q C4Q H4Q 120.3 . . ?
C5Q C4Q H4Q 120.3 . . ?
N1Q C5Q C4Q 120.4(16) . . ?
N1Q C5Q H5Q 119.8 . . ?
C4Q C5Q H5Q 119.8 . . ?
N2Q C6Q C7Q 122.8(12) . . ?
N2Q C6Q C1Q 118.5(12) . . ?
C7Q C6Q C1Q 118.7(12) . . ?
C12Q C7Q C8Q 124.3(15) . . ?
C12Q C7Q C6Q 117.2(14) . . ?
C8Q C7Q C6Q 118.3(14) . . ?
C9Q C8Q C7Q 122.1(16) . . ?
C9Q C8Q H8Q 118.9 . . ?
C7Q C8Q H8Q 118.9 . . ?
C8Q C9Q C2Q 120.5(15) . . ?
C8Q C9Q H9Q 119.8 . . ?
C2Q C9Q H9Q 119.8 . . ?
N2Q C10Q C11Q 122.0(14) . . ?
N2Q C10Q H10Q 119.0 . . ?
C11Q C10Q H10Q 119.0 . . ?
C12Q C11Q C10Q 120.6(15) . . ?
C12Q C11Q H11Q 119.7 . . ?
C10Q C11Q H11Q 119.7 . . ?
C11Q C12Q C7Q 119.0(17) . . ?
C11Q C12Q H12Q 120.5 . . ?
C7Q C12Q H12Q 120.5 . . ?
C5Q1 N1Q1 C1Q1 121.3(17) . . ?
C5Q1 N1Q1 H1Q1 119.4 . . ?
C1Q1 N1Q1 H1Q1 119.4 . . ?
C6Q1 N2Q1 C101 116.4(17) . . ?
N1Q1 C1Q1 C2Q1 120.7(15) . . ?
N1Q1 C1Q1 C6Q1 118.8(15) . . ?
C2Q1 C1Q1 C6Q1 120.5(15) . . ?
C1Q1 C2Q1 C3Q1 117.2(16) . . ?
C1Q1 C2Q1 C9Q1 119.8(17) . . ?
C3Q1 C2Q1 C9Q1 122.7(16) . . ?
C4Q1 C3Q1 C2Q1 120.1(17) . . ?
C4Q1 C3Q1 H3Q1 120.0 . . ?
C2Q1 C3Q1 H3Q1 120.0 . . ?
C3Q1 C4Q1 C5Q1 120.2(18) . . ?
C3Q1 C4Q1 H4Q1 119.9 . . ?
C5Q1 C4Q1 H4Q1 119.9 . . ?
N1Q1 C5Q1 C4Q1 120.3(19) . . ?
N1Q1 C5Q1 H5Q1 119.9 . . ?
C4Q1 C5Q1 H5Q1 119.9 . . ?
N2Q1 C6Q1 C7Q1 123.4(16) . . ?
N2Q1 C6Q1 C1Q1 117.7(16) . . ?
C7Q1 C6Q1 C1Q1 118.8(14) . . ?
C121 C7Q1 C8Q1 123.3(18) . . ?
C121 C7Q1 C6Q1 117.4(16) . . ?
C8Q1 C7Q1 C6Q1 118.7(16) . . ?
C9Q1 C8Q1 C7Q1 121.6(18) . . ?
C9Q1 C8Q1 H8Q1 119.2 . . ?
C7Q1 C8Q1 H8Q1 119.2 . . ?
C8Q1 C9Q1 C2Q1 120.6(19) . . ?
C8Q1 C9Q1 H9Q1 119.7 . . ?
C2Q1 C9Q1 H9Q1 119.7 . . ?
N2Q1 C101 C111 123.3(18) . . ?
N2Q1 C101 H101 118.4 . . ?
C111 C101 H101 118.4 . . ?
C121 C111 C101 120.5(18) . . ?
C121 C111 H111 119.8 . . ?
C101 C111 H111 119.8 . . ?
C111 C121 C7Q1 118.5(17) . . ?
C111 C121 H121 120.8 . . ?
C7Q1 C121 H121 120.8 . . ?
C5R N1R C1R 122.3(16) . . ?
C5R N1R H1R 118.9 . . ?
C1R N1R H1R 118.9 . . ?
C6R N2R C10R 117.6(16) . . ?
N1R C1R C2R 119.3(15) . . ?
N1R C1R C6R 118.1(12) . . ?
C2R C1R C6R 122.5(13) . . ?
C1R C2R C9R 118.7(17) . . ?
C1R C2R C3R 118.5(15) . . ?
C9R C2R C3R 122.6(17) . . ?
C4R C3R C2R 119.4(17) . . ?
C4R C3R H3R 120.3 . . ?
C2R C3R H3R 120.3 . . ?
C3R C4R C5R 119.7(18) . . ?
C3R C4R H4R 120.2 . . ?
C5R C4R H4R 120.2 . . ?
N1R C5R C4R 120.8(17) . . ?
N1R C5R H5R 119.6 . . ?
C4R C5R H5R 119.6 . . ?
N2R C6R C7R 124.5(14) . . ?
N2R C6R C1R 118.5(13) . . ?
C7R C6R C1R 116.9(12) . . ?
C12R C7R C8R 125.2(17) . . ?
C12R C7R C6R 115.4(14) . . ?
C8R C7R C6R 119.3(15) . . ?
C9R C8R C7R 121.8(16) . . ?
C9R C8R H8R 119.1 . . ?
C7R C8R H8R 119.1 . . ?
C8R C9R C2R 120.3(16) . . ?
C8R C9R H9R 119.8 . . ?
C2R C9R H9R 119.8 . . ?
N2R C10R C11R 121.7(17) . . ?
N2R C10R H10R 119.2 . . ?
C11R C10R H10R 119.2 . . ?
C12R C11R C10R 120.2(17) . . ?
C12R C11R H11R 119.9 . . ?
C10R C11R H11R 119.9 . . ?
C11R C12R C7R 120.5(16) . . ?
C11R C12R H12R 119.8 . . ?
C7R C12R H12R 119.8 . . ?

loop_
_geom_bond_atom_site_label_1
_geom_bond_atom_site_label_2
_geom_bond_distance
_geom_bond_site_symmetry_2
_geom_bond_publ_flag
S1B O4B 1.429(6) . ?
S1B O3B 1.446(6) . ?
S1B O2B 1.459(6) . ?
S1B C3B 1.774(7) . ?
S1C O2C 1.434(6) . ?
S1C O4C 1.448(6) . ?
S1C O3C 1.469(6) . ?
S1C C3C 1.777(8) . ?
S1A O3A 1.431(7) . ?
S1A O2A 1.434(7) . ?
S1A O4A 1.436(6) . ?
S1A C3A 1.784(8) . ?
S1D O2D 1.439(6) . ?
S1D O4D 1.444(6) . ?
S1D O3D 1.454(6) . ?
S1D C3D 1.789(8) . ?
O1C C6C 1.359(8) . ?
O1C H1C 0.8400 . ?
O1A C6A 1.359(9) . ?
O1A H1A 0.8400 . ?
O1D C6D 1.386(9) . ?
O1D H1D 0.8400 . ?
O1B C6B 1.383(9) . ?
O1B H1B 0.8400 . ?
C1B C2B 1.398(10) . ?
C1B C6B 1.404(10) . ?
C1B C7A 1.509(10) . ?
C5C C4C 1.390(10) . ?
C5C C6C 1.397(10) . ?
C5C C7C 1.513(9) . ?
N1Y C5Y 1.322(10) . ?
N1Y C1Y 1.375(9) . ?
N2Y C10Y 1.305(10) . ?
N2Y C6Y 1.349(9) . ?
N2Y H2Y 0.8800 . ?
C1D C6D 1.385(10) . ?
C1D C2D 1.393(10) . ?
C1D C7C 1.506(10) . ?
C3B C2B 1.358(10) . ?
C3B C4B 1.379(10) . ?
C6D C5D 1.412(11) . ?
C6B C5B 1.405(10) . ?
C2D C3D 1.367(10) . ?
C2D H2D 0.9500 . ?
C7C H7C1 0.9900 . ?
C7C H7C2 0.9900 . ?
C3D C4D 1.385(10) . ?
C2C C1C 1.388(10) . ?
C2C C3C 1.391(10) . ?
C2C H2C 0.9500 . ?
C6A C5A 1.392(10) . ?
C6A C1A 1.400(10) . ?
C6C C1C 1.406(10) . ?
C1A C2A 1.376(11) . ?
C1A C7D 1.532(10) . ?
C4D C5D 1.385(10) . ?
C4D H4D 0.9500 . ?
C2A C3A 1.392(11) . ?
C2A H2A 0.9500 . ?
C3C C4C 1.387(10) . ?
C1Y C2Y 1.391(11) . ?
C1Y C6Y 1.433(10) . ?
C1C C7B 1.519(10) . ?
C5Y C4Y 1.386(11) . ?
C5Y H5Y 0.9500 . ?
C7B C5B 1.518(10) . ?
C7B H7B1 0.9900 . ?
C7B H7B2 0.9900 . ?
C3A C4A 1.382(10) . ?
C7A C5A 1.501(10) . ?
C7A H7A1 0.9900 . ?
C7A H7A2 0.9900 . ?
C2Y C3Y 1.402(11) . ?
C2Y C9Y 1.436(12) . ?
C4A C5A 1.389(10) . ?
C4A H4A 0.9500 . ?
C4B C5B 1.387(10) . ?
C4B H4B 0.9500 . ?
C6Y C7Y 1.392(10) . ?
C4C H4C 0.9500 . ?
C2B H2B 0.9500 . ?
C12Y C11Y 1.360(13) . ?
C12Y C7Y 1.400(11) . ?
C12Y H12Y 0.9500 . ?
C5D C7D 1.506(10) . ?
C7D H7D1 0.9900 . ?
C7D H7D2 0.9900 . ?
C7Y C8Y 1.407(11) . ?
C3Y C4Y 1.385(12) . ?
C3Y H3Y 0.9500 . ?
C11Y C10Y 1.380(13) . ?
C11Y H11Y 0.9500 . ?
C10Y H10Y 0.9500 . ?
C9Y C8Y 1.352(12) . ?
C9Y H9Y 0.9500 . ?
C4Y H4Y 0.9500 . ?
C8Y H8Y 0.9500 . ?
C6Z N2Z 1.359(11) . ?
C6Z C1Z 1.410(12) . ?
C6Z C7Z 1.426(13) . ?
C1Z N1Z 1.354(11) . ?
C1Z C2Z 1.391(12) . ?
N2Z C10Z 1.330(12) . ?
N2Z H2Z 0.8800 . ?
N1Z C5Z 1.333(12) . ?
C2Z C3Z 1.361(14) . ?
C2Z C9Z 1.413(14) . ?
C7Z C8Z 1.404(14) . ?
C7Z C12Z 1.413(15) . ?
C11Z C12Z 1.373(15) . ?
C11Z C10Z 1.392(14) . ?
C11Z H11Z 0.9500 . ?
C5Z C4Z 1.424(15) . ?
C5Z H5Z 0.9500 . ?
C3Z C4Z 1.364(15) . ?
C3Z H3Z 0.9500 . ?
C8Z C9Z 1.345(14) . ?
C8Z H8Z 0.9500 . ?
C9Z H9Z 0.9500 . ?
C12Z H12Z 0.9500 . ?
C4Z H4Z 0.9500 . ?
C10Z H10Z 0.9500 . ?
O2W H2W1 0.83(2) . ?
O2W H2W2 0.83(2) . ?
N1X C5X 1.332(9) . ?
N1X C1X 1.349(9) . ?
N1X H1X 0.8800 . ?
N2X C6X 1.333(9) . ?
N2X C10X 1.339(9) . ?
C1X C2X 1.369(10) . ?
C1X C6X 1.440(9) . ?
C2X C9X 1.413(11) . ?
C2X C3X 1.423(11) . ?
C3X C4X 1.349(11) . ?
C3X H3X 0.9500 . ?
C4X C5X 1.357(11) . ?
C4X H4X 0.9500 . ?
C5X H5X 0.9500 . ?
C6X C7X 1.410(10) . ?
C7X C12X 1.400(11) . ?
C7X C8X 1.416(11) . ?
C8X C9X 1.368(11) . ?
C8X H8X 0.9500 . ?
C9X H9X 0.9500 . ?
C10X C11X 1.387(10) . ?
C10X H10X 0.9500 . ?
C11X C12X 1.340(11) . ?
C11X H11X 0.9500 . ?
C12X H12X 0.9500 . ?
N1Q C5Q 1.323(14) . ?
N1Q C1Q 1.351(15) . ?
N1Q H1Q 0.8800 . ?
N2Q C6Q 1.320(14) . ?
N2Q C10Q 1.333(14) . ?
C1Q C2Q 1.378(15) . ?
C1Q C6Q 1.432(13) . ?
C2Q C3Q 1.418(17) . ?
C2Q C9Q 1.418(17) . ?
C3Q C4Q 1.350(18) . ?
C3Q H3Q 0.9500 . ?
C4Q C5Q 1.376(17) . ?
C4Q H4Q 0.9500 . ?
C5Q H5Q 0.9500 . ?
C6Q C7Q 1.424(15) . ?
C7Q C12Q 1.394(17) . ?
C7Q C8Q 1.400(16) . ?
C8Q C9Q 1.368(16) . ?
C8Q H8Q 0.9500 . ?
C9Q H9Q 0.9500 . ?
C10Q C11Q 1.391(16) . ?
C10Q H10Q 0.9500 . ?
C11Q C12Q 1.336(18) . ?
C11Q H11Q 0.9500 . ?
C12Q H12Q 0.9500 . ?
N1Q1 C5Q1 1.323(17) . ?
N1Q1 C1Q1 1.356(16) . ?
N1Q1 H1Q1 0.8800 . ?
N2Q1 C6Q1 1.332(16) . ?
N2Q1 C101 1.342(17) . ?
C1Q1 C2Q1 1.380(16) . ?
C1Q1 C6Q1 1.433(15) . ?
C2Q1 C3Q1 1.412(18) . ?
C2Q1 C9Q1 1.413(19) . ?
C3Q1 C4Q1 1.351(18) . ?
C3Q1 H3Q1 0.9500 . ?
C4Q1 C5Q1 1.372(18) . ?
C4Q1 H4Q1 0.9500 . ?
C5Q1 H5Q1 0.9500 . ?
C6Q1 C7Q1 1.419(17) . ?
C7Q1 C121 1.404(18) . ?
C7Q1 C8Q1 1.414(18) . ?
C8Q1 C9Q1 1.357(18) . ?
C8Q1 H8Q1 0.9500 . ?
C9Q1 H9Q1 0.9500 . ?
C101 C111 1.392(18) . ?
C101 H101 0.9500 . ?
C111 C121 1.337(19) . ?
C111 H111 0.9500 . ?
C121 H121 0.9500 . ?
N1R C5R 1.317(16) . ?
N1R C1R 1.356(15) . ?
N1R H1R 0.8800 . ?
N2R C6R 1.325(15) . ?
N2R C10R 1.344(16) . ?
C1R C2R 1.377(16) . ?
C1R C6R 1.440(13) . ?
C2R C9R 1.412(18) . ?
C2R C3R 1.422(17) . ?
C3R C4R 1.357(18) . ?
C3R H3R 0.9500 . ?
C4R C5R 1.373(17) . ?
C4R H4R 0.9500 . ?
C5R H5R 0.9500 . ?
C6R C7R 1.421(16) . ?
C7R C12R 1.400(17) . ?
C7R C8R 1.413(17) . ?
C8R C9R 1.367(15) . ?
C8R H8R 0.9500 . ?
C9R H9R 0.9500 . ?
C10R C11R 1.397(17) . ?
C10R H10R 0.9500 . ?
C11R C12R 1.339(17) . ?
C11R H11R 0.9500 . ?
C12R H12R 0.9500 . ?

loop_
_geom_hbond_atom_site_label_D
_geom_hbond_atom_site_label_H
_geom_hbond_atom_site_label_A
_geom_hbond_distance_DH
_geom_hbond_distance_HA
_geom_hbond_distance_DA
_geom_hbond_angle_DHA
_geom_hbond_site_symmetry_A
O1C H1C O1D 0.84 1.81 2.620(7) 160.2 .
O1A H1A O1B 0.84 2.09 2.915(8) 168.2 .
O1D H1D O1A 0.84 1.79 2.615(7) 167.7 .
O1B H1B O1C 0.84 2.14 2.861(7) 144.5 .
N2Y H2Y O5W 0.88 1.92 2.766(9) 160.0 2_666
N2Z H2Z O1W 0.88 1.82 2.678(10) 162.9 .
O2W H2W1 O3C 0.83(2) 2.17(7) 2.889(9) 145(12) .
O2W H2W2 O3W 0.83(2) 1.95(5) 2.737(10) 161(13) .
N1X H1X O2W 0.88 1.99 2.805(10) 153.1 .
N1Q H1Q O12W 0.88 1.91 2.74(2) 155.5 .
N1Q1 H1Q1 O12B 0.88 1.81 2.64(3) 157.0 .
N1R H1R O17W 0.88 1.87 2.73(3) 163.3 .

loop_
_geom_torsion_atom_site_label_1
_geom_torsion_atom_site_label_2
_geom_torsion_atom_site_label_3
_geom_torsion_atom_site_label_4
_geom_torsion
_geom_torsion_site_symmetry_1
_geom_torsion_site_symmetry_2
_geom_torsion_site_symmetry_3
_geom_torsion_site_symmetry_4
_geom_torsion_publ_flag
O4B S1B C3B C2B -112.9(6) . . . . ?
O3B S1B C3B C2B 125.9(6) . . . . ?
O2B S1B C3B C2B 6.5(7) . . . . ?
O4B S1B C3B C4B 65.3(7) . . . . ?
O3B S1B C3B C4B -56.0(7) . . . . ?
O2B S1B C3B C4B -175.4(6) . . . . ?
C2D C1D C6D O1D -178.6(6) . . . . ?
C7C C1D C6D O1D 2.4(10) . . . . ?
C2D C1D C6D C5D -0.8(10) . . . . ?
C7C C1D C6D C5D -179.8(6) . . . . ?
C2B C1B C6B O1B -175.9(6) . . . . ?
C7A C1B C6B O1B 6.6(10) . . . . ?
C2B C1B C6B C5B 2.0(10) . . . . ?
C7A C1B C6B C5B -175.5(6) . . . . ?
C6D C1D C2D C3D 3.2(10) . . . . ?
C7C C1D C2D C3D -177.8(6) . . . . ?
C6D C1D C7C C5C 92.3(8) . . . . ?
C2D C1D C7C C5C -86.7(8) . . . . ?
C4C C5C C7C C1D 99.3(8) . . . . ?
C6C C5C C7C C1D -78.3(8) . . . . ?
C1D C2D C3D C4D -3.3(11) . . . . ?
C1D C2D C3D S1D 172.5(5) . . . . ?
O2D S1D C3D C2D -84.4(7) . . . . ?
O4D S1D C3D C2D 157.9(6) . . . . ?
O3D S1D C3D C2D 35.8(7) . . . . ?
O2D S1D C3D C4D 91.4(7) . . . . ?
O4D S1D C3D C4D -26.3(7) . . . . ?
O3D S1D C3D C4D -148.4(6) . . . . ?
C4C C5C C6C O1C 179.8(7) . . . . ?
C7C C5C C6C O1C -2.7(10) . . . . ?
C4C C5C C6C C1C 2.5(10) . . . . ?
C7C C5C C6C C1C -179.9(7) . . . . ?
O1A C6A C1A C2A -177.4(6) . . . . ?
C5A C6A C1A C2A 1.9(11) . . . . ?
O1A C6A C1A C7D 4.3(10) . . . . ?
C5A C6A C1A C7D -176.5(6) . . . . ?
C2D C3D C4D C5D 1.0(11) . . . . ?
S1D C3D C4D C5D -174.8(6) . . . . ?
C6A C1A C2A C3A -0.8(10) . . . . ?
C7D C1A C2A C3A 177.6(7) . . . . ?
C1C C2C C3C C4C 2.1(11) . . . . ?
C1C C2C C3C S1C -172.7(6) . . . . ?
O2C S1C C3C C4C 138.1(6) . . . . ?
O4C S1C C3C C4C 17.2(7) . . . . ?
O3C S1C C3C C4C -101.9(6) . . . . ?
O2C S1C C3C C2C -47.0(7) . . . . ?
O4C S1C C3C C2C -168.0(6) . . . . ?
O3C S1C C3C C2C 73.0(7) . . . . ?
C5Y N1Y C1Y C2Y 2.0(10) . . . . ?
C5Y N1Y C1Y C6Y 179.2(6) . . . . ?
C3C C2C C1C C6C -1.3(11) . . . . ?
C3C C2C C1C C7B 177.6(7) . . . . ?
O1C C6C C1C C2C -178.5(6) . . . . ?
C5C C6C C1C C2C -1.1(10) . . . . ?
O1C C6C C1C C7B 2.6(10) . . . . ?
C5C C6C C1C C7B -180.0(6) . . . . ?
C1Y N1Y C5Y C4Y 1.0(11) . . . . ?
C2C C1C C7B C5B -102.4(8) . . . . ?
C6C C1C C7B C5B 76.4(8) . . . . ?
C1A C2A C3A C4A -0.8(11) . . . . ?
C1A C2A C3A S1A -177.5(5) . . . . ?
O3A S1A C3A C4A -75.4(7) . . . . ?
O2A S1A C3A C4A 165.2(6) . . . . ?
O4A S1A C3A C4A 45.4(7) . . . . ?
O3A S1A C3A C2A 101.2(7) . . . . ?
O2A S1A C3A C2A -18.2(7) . . . . ?
O4A S1A C3A C2A -137.9(6) . . . . ?
C2B C1B C7A C5A -73.3(8) . . . . ?
C6B C1B C7A C5A 104.1(8) . . . . ?
N1Y C1Y C2Y C3Y -3.3(11) . . . . ?
C6Y C1Y C2Y C3Y 179.6(7) . . . . ?
N1Y C1Y C2Y C9Y 177.9(7) . . . . ?
C6Y C1Y C2Y C9Y 0.8(11) . . . . ?
C2A C3A C4A C5A 1.5(11) . . . . ?
S1A C3A C4A C5A 178.2(6) . . . . ?
C2B C3B C4B C5B -0.3(11) . . . . ?
S1B C3B C4B C5B -178.4(6) . . . . ?
C10Y N2Y C6Y C7Y 0.5(11) . . . . ?
C10Y N2Y C6Y C1Y 179.2(7) . . . . ?
N1Y C1Y C6Y N2Y 1.4(10) . . . . ?
C2Y C1Y C6Y N2Y 178.7(7) . . . . ?
N1Y C1Y C6Y C7Y -179.9(7) . . . . ?
C2Y C1Y C6Y C7Y -2.6(10) . . . . ?
C2C C3C C4C C5C -0.6(11) . . . . ?
S1C C3C C4C C5C 174.3(6) . . . . ?
C6C C5C C4C C3C -1.7(11) . . . . ?
C7C C5C C4C C3C -179.3(7) . . . . ?
C4B C3B C2B C1B 0.5(11) . . . . ?
S1B C3B C2B C1B 178.6(5) . . . . ?
C6B C1B C2B C3B -1.4(10) . . . . ?
C7A C1B C2B C3B 176.3(6) . . . . ?
C3B C4B C5B C6B 0.9(10) . . . . ?
C3B C4B C5B C7B -175.3(7) . . . . ?
O1B C6B C5B C4B 176.0(6) . . . . ?
C1B C6B C5B C4B -1.8(10) . . . . ?
O1B C6B C5B C7B -8.1(11) . . . . ?
C1B C6B C5B C7B 174.2(6) . . . . ?
C1C C7B C5B C4B 72.8(8) . . . . ?
C1C C7B C5B C6B -103.1(8) . . . . ?
C3D C4D C5D C6D 1.3(11) . . . . ?
C3D C4D C5D C7D 180.0(7) . . . . ?
C1D C6D C5D C4D -1.3(10) . . . . ?
O1D C6D C5D C4D 176.4(6) . . . . ?
C1D C6D C5D C7D 180.0(6) . . . . ?
O1D C6D C5D C7D -2.3(10) . . . . ?
C4D C5D C7D C1A 89.3(9) . . . . ?
C6D C5D C7D C1A -92.1(9) . . . . ?
C2A C1A C7D C5D -97.4(8) . . . . ?
C6A C1A C7D C5D 81.0(9) . . . . ?
N2Y C6Y C7Y C12Y -0.3(11) . . . . ?
C1Y C6Y C7Y C12Y -179.1(7) . . . . ?
N2Y C6Y C7Y C8Y -179.0(7) . . . . ?
C1Y C6Y C7Y C8Y 2.2(11) . . . . ?
C11Y C12Y C7Y C6Y 0.3(12) . . . . ?
C11Y C12Y C7Y C8Y 179.1(8) . . . . ?
C1Y C2Y C3Y C4Y 1.6(12) . . . . ?
C9Y C2Y C3Y C4Y -179.6(8) . . . . ?
C7Y C12Y C11Y C10Y -0.5(14) . . . . ?
C6Y N2Y C10Y C11Y -0.7(12) . . . . ?
C12Y C11Y C10Y N2Y 0.7(14) . . . . ?
C1Y C2Y C9Y C8Y 1.5(13) . . . . ?
C3Y C2Y C9Y C8Y -177.3(9) . . . . ?
C2Y C3Y C4Y C5Y 1.0(12) . . . . ?
N1Y C5Y C4Y C3Y -2.5(12) . . . . ?
C2Y C9Y C8Y C7Y -1.9(14) . . . . ?
C6Y C7Y C8Y C9Y 0.0(12) . . . . ?
C12Y C7Y C8Y C9Y -178.6(8) . . . . ?
N2Z C6Z C1Z N1Z 3.3(11) . . . . ?
C7Z C6Z C1Z N1Z -177.6(7) . . . . ?
N2Z C6Z C1Z C2Z -177.4(7) . . . . ?
C7Z C6Z C1Z C2Z 1.8(11) . . . . ?
C1Z C6Z N2Z C10Z -177.8(8) . . . . ?
C7Z C6Z N2Z C10Z 3.1(12) . . . . ?
C2Z C1Z N1Z C5Z -1.6(12) . . . . ?
C6Z C1Z N1Z C5Z 177.7(7) . . . . ?
N1Z C1Z C2Z C3Z 1.2(13) . . . . ?
C6Z C1Z C2Z C3Z -178.1(8) . . . . ?
N1Z C1Z C2Z C9Z 178.8(8) . . . . ?
C6Z C1Z C2Z C9Z -0.5(12) . . . . ?
N2Z C6Z C7Z C8Z 176.9(8) . . . . ?
C1Z C6Z C7Z C8Z -2.3(12) . . . . ?
N2Z C6Z C7Z C12Z -1.6(12) . . . . ?
C1Z C6Z C7Z C12Z 179.2(8) . . . . ?
C1Z N1Z C5Z C4Z 1.3(13) . . . . ?
C1Z C2Z C3Z C4Z -0.4(14) . . . . ?
C9Z C2Z C3Z C4Z -177.9(9) . . . . ?
C12Z C7Z C8Z C9Z 180.0(9) . . . . ?
C6Z C7Z C8Z C9Z 1.6(14) . . . . ?
C7Z C8Z C9Z C2Z -0.5(15) . . . . ?
C3Z C2Z C9Z C8Z 177.3(10) . . . . ?
C1Z C2Z C9Z C8Z -0.1(14) . . . . ?
C10Z C11Z C12Z C7Z 0.3(15) . . . . ?
C8Z C7Z C12Z C11Z -178.3(9) . . . . ?
C6Z C7Z C12Z C11Z 0.1(14) . . . . ?
C2Z C3Z C4Z C5Z 0.1(15) . . . . ?
N1Z C5Z C4Z C3Z -0.6(14) . . . . ?
C6Z N2Z C10Z C11Z -2.7(14) . . . . ?
C12Z C11Z C10Z N2Z 1.0(14) . . . . ?
C3A C4A C5A C6A -0.4(11) . . . . ?
C3A C4A C5A C7A -177.0(7) . . . . ?
O1A C6A C5A C4A 178.0(6) . . . . ?
C1A C6A C5A C4A -1.3(10) . . . . ?
O1A C6A C5A C7A -5.5(10) . . . . ?
C1A C6A C5A C7A 175.2(6) . . . . ?
C1B C7A C5A C4A 97.4(8) . . . . ?
C1B C7A C5A C6A -79.0(8) . . . . ?
C5X N1X C1X C2X -2.7(11) . . . . ?
C5X N1X C1X C6X 178.6(7) . . . . ?
N1X C1X C2X C9X 178.8(7) . . . . ?
C6X C1X C2X C9X -2.6(12) . . . . ?
N1X C1X C2X C3X 0.9(11) . . . . ?
C6X C1X C2X C3X 179.5(7) . . . . ?
C1X C2X C3X C4X -0.8(13) . . . . ?
C9X C2X C3X C4X -178.6(8) . . . . ?
C2X C3X C4X C5X 2.4(14) . . . . ?
C1X N1X C5X C4X 4.4(13) . . . . ?
C3X C4X C5X N1X -4.2(14) . . . . ?
C10X N2X C6X C7X -3.2(11) . . . . ?
C10X N2X C6X C1X 179.2(7) . . . . ?
N1X C1X C6X N2X -1.9(10) . . . . ?
C2X C1X C6X N2X 179.5(7) . . . . ?
N1X C1X C6X C7X -179.6(7) . . . . ?
C2X C1X C6X C7X 1.7(11) . . . . ?
N2X C6X C7X C12X 2.5(11) . . . . ?
C1X C6X C7X C12X -179.9(7) . . . . ?
N2X C6X C7X C8X -178.3(8) . . . . ?
C1X C6X C7X C8X -0.7(11) . . . . ?
C12X C7X C8X C9X 179.7(9) . . . . ?
C6X C7X C8X C9X 0.6(13) . . . . ?
C7X C8X C9X C2X -1.5(14) . . . . ?
C1X C2X C9X C8X 2.4(13) . . . . ?
C3X C2X C9X C8X -179.7(9) . . . . ?
C6X N2X C10X C11X 1.1(11) . . . . ?
N2X C10X C11X C12X 1.5(13) . . . . ?
C10X C11X C12X C7X -2.1(13) . . . . ?
C6X C7X C12X C11X 0.2(12) . . . . ?
C8X C7X C12X C11X -178.9(8) . . . . ?
C5Q N1Q C1Q C2Q 4(5) . . . . ?
C5Q N1Q C1Q C6Q -180(2) . . . . ?
N1Q C1Q C2Q C3Q -3(5) . . . . ?
C6Q C1Q C2Q C3Q -179(3) . . . . ?
N1Q C1Q C2Q C9Q 175(3) . . . . ?
C6Q C1Q C2Q C9Q -1(4) . . . . ?
C1Q C2Q C3Q C4Q 0(7) . . . . ?
C9Q C2Q C3Q C4Q -177(4) . . . . ?
C2Q C3Q C4Q C5Q 1(7) . . . . ?
C1Q N1Q C5Q C4Q -3(5) . . . . ?
C3Q C4Q C5Q N1Q 0(5) . . . . ?
C10Q N2Q C6Q C7Q 0(3) . . . . ?
C10Q N2Q C6Q C1Q -180(2) . . . . ?
N1Q C1Q C6Q N2Q 5(3) . . . . ?
C2Q C1Q C6Q N2Q -179(3) . . . . ?
N1Q C1Q C6Q C7Q -175(2) . . . . ?
C2Q C1Q C6Q C7Q 1(3) . . . . ?
N2Q C6Q C7Q C12Q -3(3) . . . . ?
C1Q C6Q C7Q C12Q 177(2) . . . . ?
N2Q C6Q C7Q C8Q -178(2) . . . . ?
C1Q C6Q C7Q C8Q 2(2) . . . . ?
C12Q C7Q C8Q C9Q -180(3) . . . . ?
C6Q C7Q C8Q C9Q -5(3) . . . . ?
C7Q C8Q C9Q C2Q 5(3) . . . . ?
C1Q C2Q C9Q C8Q -2(4) . . . . ?
C3Q C2Q C9Q C8Q 176(4) . . . . ?
C6Q N2Q C10Q C11Q 3(3) . . . . ?
N2Q C10Q C11Q C12Q -4(3) . . . . ?
C10Q C11Q C12Q C7Q 2(4) . . . . ?
C8Q C7Q C12Q C11Q 177(2) . . . . ?
C6Q C7Q C12Q C11Q 2(4) . . . . ?
C5Q1 N1Q1 C1Q1 C2Q1 6(4) . . . . ?
C5Q1 N1Q1 C1Q1 C6Q1 -172(3) . . . . ?
N1Q1 C1Q1 C2Q1 C3Q1 -4(5) . . . . ?
C6Q1 C1Q1 C2Q1 C3Q1 174(3) . . . . ?
N1Q1 C1Q1 C2Q1 C9Q1 -178(5) . . . . ?
C6Q1 C1Q1 C2Q1 C9Q1 0(6) . . . . ?
C1Q1 C2Q1 C3Q1 C4Q1 2(5) . . . . ?
C9Q1 C2Q1 C3Q1 C4Q1 176(5) . . . . ?
C2Q1 C3Q1 C4Q1 C5Q1 -2(4) . . . . ?
C1Q1 N1Q1 C5Q1 C4Q1 -5(4) . . . . ?
C3Q1 C4Q1 C5Q1 N1Q1 4(4) . . . . ?
C101 N2Q1 C6Q1 C7Q1 -7(8) . . . . ?
C101 N2Q1 C6Q1 C1Q1 178(3) . . . . ?
N1Q1 C1Q1 C6Q1 N2Q1 -4(5) . . . . ?
C2Q1 C1Q1 C6Q1 N2Q1 179(4) . . . . ?
N1Q1 C1Q1 C6Q1 C7Q1 -180(5) . . . . ?
C2Q1 C1Q1 C6Q1 C7Q1 3(6) . . . . ?
N2Q1 C6Q1 C7Q1 C121 10(9) . . . . ?
C1Q1 C6Q1 C7Q1 C121 -175(4) . . . . ?
N2Q1 C6Q1 C7Q1 C8Q1 -179(5) . . . . ?
C1Q1 C6Q1 C7Q1 C8Q1 -4(8) . . . . ?
C121 C7Q1 C8Q1 C9Q1 173(6) . . . . ?
C6Q1 C7Q1 C8Q1 C9Q1 2(9) . . . . ?
C7Q1 C8Q1 C9Q1 C2Q1 0(10) . . . . ?
C1Q1 C2Q1 C9Q1 C8Q1 -1(9) . . . . ?
C3Q1 C2Q1 C9Q1 C8Q1 -175(5) . . . . ?
C6Q1 N2Q1 C101 C111 0(6) . . . . ?
N2Q1 C101 C111 C121 4(5) . . . . ?
C101 C111 C121 C7Q1 -1(6) . . . . ?
C8Q1 C7Q1 C121 C111 -176(5) . . . . ?
C6Q1 C7Q1 C121 C111 -6(8) . . . . ?
C5R N1R C1R C2R 1(5) . . . . ?
C5R N1R C1R C6R 176(2) . . . . ?
N1R C1R C2R C9R -178(3) . . . . ?
C6R C1R C2R C9R 7(4) . . . . ?
N1R C1R C2R C3R -4(5) . . . . ?
C6R C1R C2R C3R -178(2) . . . . ?
C1R C2R C3R C4R 4(4) . . . . ?
C9R C2R C3R C4R 178(3) . . . . ?
C2R C3R C4R C5R -1(4) . . . . ?
C1R N1R C5R C4R 1(4) . . . . ?
C3R C4R C5R N1R -1(4) . . . . ?
C10R N2R C6R C7R -4(5) . . . . ?
C10R N2R C6R C1R -179.7(17) . . . . ?
N1R C1R C6R N2R -2(3) . . . . ?
C2R C1R C6R N2R 173(5) . . . . ?
N1R C1R C6R C7R -177(5) . . . . ?
C2R C1R C6R C7R -3(3) . . . . ?
N2R C6R C7R C12R 5(5) . . . . ?
C1R C6R C7R C12R -179(2) . . . . ?
N2R C6R C7R C8R -179(4) . . . . ?
C1R C6R C7R C8R -3(4) . . . . ?
C12R C7R C8R C9R -179(3) . . . . ?
C6R C7R C8R C9R 6(4) . . . . ?
C7R C8R C9R C2R -1(3) . . . . ?
C1R C2R C9R C8R -5(4) . . . . ?
C3R C2R C9R C8R -179(2) . . . . ?
C6R N2R C10R C11R 0(4) . . . . ?
N2R C10R C11R C12R 3(3) . . . . ?
C10R C11R C12R C7R -2(3) . . . . ?
C8R C7R C12R C11R -177(3) . . . . ?
C6R C7R C12R C11R -2(4) . . . . ?
